data_8100717
loop_
_publ_author_name
'Sun, Fan'
'Zhang, Fu-Shi'
'Pu, Shou-Zhi'
'Wang, Ru-Ji'

_publ_section_title
;
Crystal structure of 1-(2,5-dimethylthien-3-yl)-2-[3-methyl-5-(p-methoxyphenyl)
thien-2-yl]perfluorocyclopentene, C~23~H~18~F~6~OS~2~
;
_journal_issue 3
_journal_name_full 'Zeitschrift f\"ur Kristallographie - New Crystal Structures'
_journal_page_first 417
_journal_page_last 418
_journal_volume 217
_journal_year 2002
_chemical_formula_structural 'C23 H18 F6 O S2'
_chemical_formula_sum 'C23 H18 F6 O S2'
_chemical_formula_weight 488.49
_chemical_melting_point 346
_space_group_IT_number 14
_symmetry_cell_setting monoclinic
_symmetry_space_group_name_Hall '-P 2ybc'
_symmetry_space_group_name_H-M 'P 1 21/c 1'
_cell_angle_alpha 90.00
_cell_angle_beta 101.234(15)
_cell_angle_gamma 90.00
_cell_formula_units_Z 4
_cell_length_a 14.225(2)
_cell_length_b 17.710(3)
_cell_length_c 8.962(3)
_cell_measurement_temperature 293(2)
_cell_volume 2214.4(9)
_diffrn_ambient_temperature 293(2)
_exptl_crystal_density_diffrn 1.465
_cod_original_sg_symbol_H-M 'P 21/c'
_cod_original_formula_sum 'C23 H18 F6 O1 S2'
_cod_database_code 8100717

loop_
_symmetry_equiv_pos_as_xyz
'x, y, z'
'-x, y+1/2, -z+1/2'
'-x, -y, -z'
'x, -y-1/2, z-1/2'

loop_
_atom_site_label
_atom_site_type_symbol
_atom_site_fract_x
_atom_site_fract_y
_atom_site_fract_z
_atom_site_U_iso_or_equiv
_atom_site_adp_type
_atom_site_occupancy
_atom_site_symmetry_multiplicity
_atom_site_Wyckoff_symbol
_atom_site_calc_flag
_atom_site_refinement_flags
_atom_site_disorder_assembly
_atom_site_disorder_group
S1 S 0.11665(13) 0.13622(9) 0.36837(19) 0.0977(5) Uani 1 4 e d . . .
S2 S 0.42876(14) -0.11288(12) 0.4760(2) 0.1230(7) Uani 1 4 e d . . .
F1 F 0.3672(4) 0.0278(2) 0.9663(4) 0.1445(17) Uani 1 4 e d . . .
F2 F 0.4402(3) 0.1057(3) 0.8471(5) 0.1447(16) Uani 1 4 e d . . .
F3 F 0.2361(4) 0.1156(3) 0.9820(5) 0.1641(19) Uani 1 4 e d . . .
F4 F 0.3280(4) 0.2021(3) 0.9287(6) 0.1615(19) Uani 1 4 e d . . .
F5 F 0.1251(3) 0.1557(3) 0.7463(5) 0.1394(16) Uani 1 4 e d . . .
F6 F 0.2350(4) 0.2133(2) 0.6567(5) 0.1451(17) Uani 1 4 e d . . .
O1 O -0.2320(3) 0.1841(3) -0.2392(5) 0.1105(14) Uani 1 4 e d . . .
C1 C 0.2306(5) 0.0802(3) 0.6319(7) 0.0899(17) Uani 1 4 e d . . .
C2 C 0.3090(5) 0.0422(3) 0.6999(6) 0.0831(16) Uani 1 4 e d . . .
C3 C 0.3528(6) 0.0770(4) 0.8469(7) 0.1001(19) Uani 1 4 e d . . .
C4 C 0.2843(6) 0.1405(4) 0.8742(8) 0.108(2) Uani 1 4 e d . . .
C5 C 0.2158(5) 0.1482(4) 0.7245(8) 0.1013(19) Uani 1 4 e d . . .
C6 C 0.1614(4) 0.0636(3) 0.4952(7) 0.0867(16) Uani 1 4 e d . . .
C7 C 0.1201(4) -0.0042(3) 0.4418(7) 0.0863(16) Uani 1 4 e d . . .
C8 C 0.0543(4) 0.0036(4) 0.3035(7) 0.0888(17) Uani 1 4 e d . . .
H8A H 0.0205 -0.0371 0.2540 0.107 Uiso 1 4 e calc R . .
C9 C 0.0439(4) 0.0756(4) 0.2474(7) 0.0884(16) Uani 1 4 e d . . .
C10 C -0.0220(4) 0.1029(4) 0.1144(7) 0.0869(16) Uani 1 4 e d . . .
C11 C -0.1099(5) 0.0667(4) 0.0657(7) 0.0946(18) Uani 1 4 e d . . .
H11A H -0.1233 0.0227 0.1142 0.114 Uiso 1 4 e calc R . .
C12 C -0.1768(5) 0.0947(4) -0.0520(7) 0.0981(19) Uani 1 4 e d . . .
H12A H -0.2350 0.0698 -0.0817 0.118 Uiso 1 4 e calc R . .
C13 C -0.1586(5) 0.1603(4) -0.1278(7) 0.0896(17) Uani 1 4 e d . . .
C14 C -0.0713(5) 0.1953(4) -0.0857(7) 0.0973(18) Uani 1 4 e d . . .
H14A H -0.0571 0.2377 -0.1383 0.117 Uiso 1 4 e calc R . .
C15 C -0.0048(5) 0.1676(4) 0.0342(7) 0.0944(18) Uani 1 4 e d . . .
H15A H 0.0534 0.1926 0.0629 0.113 Uiso 1 4 e calc R . .
C16 C 0.3715(4) -0.0282(4) 0.4959(7) 0.0943(18) Uani 1 4 e d . . .
C17 C 0.3562(4) -0.0219(4) 0.6401(7) 0.0882(16) Uani 1 4 e d . . .
C18 C 0.3936(5) -0.0852(4) 0.7356(8) 0.103(2) Uani 1 4 e d . . .
H18A H 0.3906 -0.0883 0.8381 0.124 Uiso 1 4 e calc R . .
C19 C 0.4333(5) -0.1393(4) 0.6613(9) 0.120(2) Uani 1 4 e d . . .
C20 C 0.3478(5) 0.0243(4) 0.3637(7) 0.113(2) Uani 1 4 e d . . .
H20A H 0.3160 0.0681 0.3929 0.170 Uiso 1 4 e calc R . .
H20B H 0.3064 -0.0008 0.2812 0.170 Uiso 1 4 e calc R . .
H20C H 0.4057 0.0393 0.3321 0.170 Uiso 1 4 e calc R . .
C21 C -0.2220(5) 0.2529(4) -0.3130(8) 0.122(2) Uani 1 4 e d . . .
H21A H -0.2790 0.2627 -0.3874 0.183 Uiso 1 4 e calc R . .
H21B H -0.1680 0.2500 -0.3624 0.183 Uiso 1 4 e calc R . .
H21C H -0.2121 0.2930 -0.2395 0.183 Uiso 1 4 e calc R . .
C22 C 0.1400(5) -0.0785(3) 0.5225(7) 0.0972(18) Uani 1 4 e d . . .
H22A H 0.1864 -0.0715 0.6146 0.146 Uiso 1 4 e calc R . .
H22B H 0.1644 -0.1136 0.4578 0.146 Uiso 1 4 e calc R . .
H22C H 0.0817 -0.0980 0.5466 0.146 Uiso 1 4 e calc R . .
C23 C 0.4790(6) -0.2130(4) 0.7238(11) 0.168(4) Uani 1 4 e d . . .
H23A H 0.4756 -0.2173 0.8294 0.253 Uiso 1 4 e calc R . .
H23B H 0.5449 -0.2138 0.7133 0.253 Uiso 1 4 e calc R . .
H23C H 0.4455 -0.2544 0.6684 0.253 Uiso 1 4 e calc R . .

loop_
_atom_site_aniso_label
_atom_site_aniso_U_11
_atom_site_aniso_U_22
_atom_site_aniso_U_33
_atom_site_aniso_U_23
_atom_site_aniso_U_13
_atom_site_aniso_U_12
S1 0.1112(13) 0.0857(11) 0.0948(11) 0.0002(9) 0.0169(9) -0.0068(10)
S2 0.1073(14) 0.1327(17) 0.1322(17) -0.0446(13) 0.0316(12) -0.0045(12)
F1 0.230(5) 0.120(3) 0.080(2) 0.001(2) 0.023(3) 0.017(3)
F2 0.114(3) 0.178(4) 0.143(4) -0.060(3) 0.025(3) -0.029(3)
F3 0.181(4) 0.210(5) 0.117(3) 0.006(3) 0.067(3) 0.033(4)
F4 0.168(4) 0.120(3) 0.179(4) -0.050(3) -0.010(3) -0.010(3)
F5 0.120(3) 0.155(4) 0.147(4) -0.048(3) 0.036(3) 0.015(3)
F6 0.229(5) 0.083(3) 0.125(3) -0.002(2) 0.038(3) -0.011(3)
O1 0.116(3) 0.118(4) 0.092(3) 0.008(3) 0.006(3) -0.013(3)
C1 0.115(5) 0.082(4) 0.078(4) -0.005(3) 0.032(4) -0.011(4)
C2 0.105(4) 0.079(4) 0.069(4) -0.005(3) 0.025(3) -0.008(3)
C3 0.112(5) 0.103(5) 0.084(4) -0.006(4) 0.017(4) -0.013(4)
C4 0.128(6) 0.106(5) 0.097(5) -0.016(4) 0.036(5) -0.019(5)
C5 0.114(6) 0.097(5) 0.095(5) -0.003(4) 0.024(4) -0.009(4)
C6 0.101(4) 0.083(4) 0.079(4) -0.002(3) 0.023(3) -0.001(3)
C7 0.093(4) 0.083(4) 0.087(4) -0.005(3) 0.029(3) -0.002(3)
C8 0.093(4) 0.085(4) 0.093(4) -0.008(4) 0.028(3) -0.011(3)
C9 0.091(4) 0.089(4) 0.087(4) -0.005(3) 0.020(3) -0.012(3)
C10 0.091(4) 0.090(4) 0.080(4) -0.003(3) 0.020(3) -0.005(3)
C11 0.113(5) 0.094(4) 0.076(4) 0.001(3) 0.016(4) -0.015(4)
C12 0.108(5) 0.106(5) 0.081(4) -0.009(4) 0.020(4) -0.014(4)
C13 0.101(5) 0.100(5) 0.065(4) -0.003(3) 0.011(3) -0.001(4)
C14 0.107(5) 0.099(5) 0.087(4) 0.000(4) 0.022(4) -0.011(4)
C15 0.095(4) 0.097(5) 0.092(5) 0.000(4) 0.019(4) -0.007(4)
C16 0.094(4) 0.097(5) 0.091(4) -0.016(4) 0.016(3) -0.012(4)
C17 0.090(4) 0.091(4) 0.082(4) -0.001(3) 0.015(3) -0.003(3)
C18 0.109(5) 0.097(5) 0.107(5) -0.018(4) 0.028(4) 0.003(4)
C19 0.117(6) 0.109(6) 0.134(6) -0.014(5) 0.030(5) 0.003(5)
C20 0.113(5) 0.144(6) 0.087(4) -0.006(4) 0.026(4) -0.011(5)
C21 0.139(6) 0.111(5) 0.108(5) 0.013(5) 0.006(5) 0.000(5)
C22 0.111(5) 0.080(4) 0.103(5) 0.003(4) 0.027(4) -0.005(4)
C23 0.158(8) 0.115(6) 0.240(11) 0.007(7) 0.058(7) 0.035(6)

loop_
_geom_bond_atom_site_label_1
_geom_bond_atom_site_label_2
_geom_bond_distance
_geom_bond_site_symmetry_2
_geom_bond_publ_flag
S1 C9 1.721(6) . yes
S1 C6 1.752(6) . yes
S2 C19 1.715(8) . yes
S2 C16 1.732(7) . yes
F1 C3 1.364(7) . yes
F2 C3 1.344(7) . yes
F3 C4 1.362(7) . yes
F4 C4 1.303(7) . yes
F5 C5 1.349(7) . yes
F6 C5 1.356(7) . yes
O1 C13 1.364(7) . yes
O1 C21 1.407(7) . yes
C1 C2 1.343(8) . yes
C1 C6 1.444(8) . yes
C1 C5 1.501(8) . yes
C2 C17 1.472(8) . yes
C2 C3 1.478(8) . yes
C3 C4 1.538(9) . yes
C4 C5 1.502(9) . yes
C6 C7 1.381(8) . yes
C7 C8 1.406(8) . yes
C7 C22 1.501(8) . yes
C8 C9 1.368(8) . yes
C9 C10 1.449(8) . yes
C10 C15 1.398(8) . yes
C10 C11 1.399(8) . yes
C11 C12 1.368(8) . yes
C12 C13 1.395(8) . yes
C13 C14 1.372(8) . yes
C14 C15 1.377(8) . yes
C16 C17 1.356(8) . yes
C16 C20 1.491(8) . yes
C17 C18 1.447(8) . yes
C18 C19 1.352(9) . yes
C19 C23 1.515(10) . yes

loop_
_cod_related_entry_id
_cod_related_entry_database
_cod_related_entry_code
1 ChemSpider 21122363
